data_4331550
loop_
_publ_author_name
'Childress, Montana V.'
'Millar, David'
'Alam, Todd M.'
'Kreisel, Kevin A.'
'Yap, Glenn P. A.'
'Zakharov, Lev N.'
'Golen, James A.'
'Rheingold, Arnold L.'
'Doerrer, Linda H.'

_publ_section_title
;
 Thallophilic Interactions in Aryloxide Compounds:&#x00A0; the
 {Tl2(\m2-OAr)4} Structural Motif in (TlOAr)4and Tl2Cu(OAr)4Compounds
;
_journal_issue 10
_journal_name_full 'Inorganic Chemistry'
_journal_page_first 3864
_journal_page_last 3877
_journal_paper_doi 10.1021/ic050955o
_journal_volume 45
_journal_year 2006
_chemical_formula_moiety 'C32 H12 F24 O4 Tl4, C4 H8 O'
_chemical_formula_sum 'C36 H20 F24 O5 Tl4'
_chemical_formula_weight 1806.00
_chemical_name_systematic
; 
 ? 
;
_space_group_IT_number 15
_symmetry_cell_setting monoclinic
_symmetry_space_group_name_Hall '-C 2yc'
_symmetry_space_group_name_H-M 'C 1 2/c 1'
_atom_sites_solution_hydrogens geom
_atom_sites_solution_primary direct
_atom_sites_solution_secondary difmap
_audit_creation_method SHELXL-97
_cell_angle_alpha 90.00
_cell_angle_beta 92.8680(10)
_cell_angle_gamma 90.00
_cell_formula_units_Z 4
_cell_length_a 22.3790(16)
_cell_length_b 20.8008(15)
_cell_length_c 9.7563(7)
_cell_measurement_reflns_used 5271
_cell_measurement_temperature 213(2)
_cell_measurement_theta_max 28.22
_cell_measurement_theta_min 2.44
_cell_volume 4535.9(6)
_computing_cell_refinement 'Bruker SMART'
_computing_data_collection 'Bruker SMART'
_computing_data_reduction 'Bruker SAINT'
_computing_molecular_graphics 'Bruker SHELXTL'
_computing_publication_material 'Bruker SHELXTL'
_computing_structure_refinement 'SHELXL-97 (Sheldrick, 1997)'
_computing_structure_solution 'SHELXS-97 (Sheldrick, 1990)'
_diffrn_ambient_temperature 213(2)
_diffrn_measured_fraction_theta_full 0.952
_diffrn_measured_fraction_theta_max 0.952
_diffrn_measurement_device_type 'CCD area detector'
_diffrn_measurement_method 'phi and omega scans'
_diffrn_radiation_monochromator graphite
_diffrn_radiation_source 'fine-focus sealed tube'
_diffrn_radiation_type MoK\a
_diffrn_radiation_wavelength 0.71073
_diffrn_reflns_av_R_equivalents 0.0335
_diffrn_reflns_av_sigmaI/netI 0.0354
_diffrn_reflns_limit_h_max 28
_diffrn_reflns_limit_h_min -27
_diffrn_reflns_limit_k_max 27
_diffrn_reflns_limit_k_min -27
_diffrn_reflns_limit_l_max 11
_diffrn_reflns_limit_l_min -12
_diffrn_reflns_number 16263
_diffrn_reflns_theta_full 28.22
_diffrn_reflns_theta_max 28.22
_diffrn_reflns_theta_min 1.34
_exptl_absorpt_coefficient_mu 14.306
_exptl_absorpt_correction_T_max 1.000
_exptl_absorpt_correction_T_min 0.490
_exptl_absorpt_correction_type multi-scan
_exptl_absorpt_process_details SADABS
_exptl_crystal_colour Colorless
_exptl_crystal_density_diffrn 2.645
_exptl_crystal_density_meas ?
_exptl_crystal_density_method 'not measured'
_exptl_crystal_description Block
_exptl_crystal_F_000 3264
_exptl_crystal_size_max 0.25
_exptl_crystal_size_mid 0.20
_exptl_crystal_size_min 0.10
_refine_diff_density_max 3.172
_refine_diff_density_min -1.165
_refine_diff_density_rms 0.223
_refine_ls_extinction_method none
_refine_ls_goodness_of_fit_ref 1.361
_refine_ls_hydrogen_treatment mixed
_refine_ls_matrix_type full
_refine_ls_number_parameters 305
_refine_ls_number_reflns 5342
_refine_ls_number_restraints 5
_refine_ls_restrained_S_all 1.364
_refine_ls_R_factor_all 0.0456
_refine_ls_R_factor_gt 0.0395
_refine_ls_shift/su_max 0.001
_refine_ls_shift/su_mean 0.000
_refine_ls_structure_factor_coef Fsqd
_refine_ls_weighting_details 'calc w=1/[\s^2^(Fo^2^)+(0.0582P)^2^+0.0000P] where P=(Fo^2^+2Fc^2^)/3'
_refine_ls_weighting_scheme calc
_refine_ls_wR_factor_gt 0.1150
_refine_ls_wR_factor_ref 0.1174
_reflns_number_gt 4709
_reflns_number_total 5342
_reflns_threshold_expression >2sigma(I)
_cod_data_source_file ic050955osup1.cif
_cod_data_source_block doe41_TlOC8H3F6
_cod_depositor_comments
;
The following automatic conversions were performed:

'_symmetry_cell_setting' value 'Monoclinic' changed to 'monoclinic'
according to /home/saulius/struct/CIF-dictionaries/cif_core.dic
dictionary named 'cif_core.dic' version 2.4.2 from
2011-04-26.

'_exptl_absorpt_correction_type' value 'Multi-scan'
changed to 'multi-scan' according to
/home/saulius/struct/CIF-dictionaries/cif_core.dic dictionary named
'cif_core.dic' version 2.4.2 from 2011-04-26.

Automatic conversion script
Id: cif_fix_values 1891 2012-01-12 08:04:46Z andrius 

The following automatic conversions were performed:

'_exptl_crystal_density_meas' value 'not measured' was changed to '?'
- the value is perceived as not measured.

Automatic conversion script
Id: cif_fix_values 3008 2015-01-20 13:52:24Z robertas 
;
_cod_original_sg_symbol_H-M C2/c
_cod_database_code 4331550

loop_
_symmetry_equiv_pos_as_xyz
'x, y, z'
'-x, y, -z+1/2'
'x+1/2, y+1/2, z'
'-x+1/2, y+1/2, -z+1/2'
'-x, -y, -z'
'x, -y, z-1/2'
'-x+1/2, -y+1/2, -z'
'x+1/2, -y+1/2, z-1/2'

loop_
_atom_site_label
_atom_site_type_symbol
_atom_site_fract_x
_atom_site_fract_y
_atom_site_fract_z
_atom_site_U_iso_or_equiv
_atom_site_adp_type
_atom_site_occupancy
_atom_site_symmetry_multiplicity
_atom_site_calc_flag
_atom_site_refinement_flags
Tl1 Tl 0.942037(12) 0.304967(14) 0.40583(3) 0.03367(11) Uani 1 1 d .
Tl2 Tl 0.934903(12) 0.175639(14) 0.09576(3) 0.03329(11) Uani 1 1 d .
O1 O 0.9516(2) 0.1822(2) 0.3566(5) 0.0323(11) Uani 1 1 d .
O2 O 0.9461(2) 0.2994(2) 0.1419(5) 0.0327(11) Uani 1 1 d .
C1 C 0.9112(3) 0.1494(3) 0.4218(7) 0.0312(14) Uani 1 1 d .
C2 C 0.9250(3) 0.0994(3) 0.5154(7) 0.0350(16) Uani 1 1 d .
H2A H 0.9651 0.0870 0.5312 0.042 Uiso 1 1 calc R
C3 C 0.8817(4) 0.0684(4) 0.5837(8) 0.0391(17) Uani 1 1 d .
C4 C 0.8211(4) 0.0845(4) 0.5616(8) 0.0431(18) Uani 1 1 d .
H4A H 0.7915 0.0633 0.6096 0.052 Uiso 1 1 calc R
C5 C 0.8061(4) 0.1315(4) 0.4691(8) 0.0435(18) Uani 1 1 d .
C6 C 0.8496(3) 0.1651(4) 0.3991(8) 0.0347(16) Uani 1 1 d .
H6A H 0.8380 0.1980 0.3372 0.042 Uiso 1 1 calc R
C7 C 0.9010(5) 0.0183(5) 0.6895(11) 0.057(2) Uani 1 1 d .
C8 C 0.7428(4) 0.1488(6) 0.4418(12) 0.068(3) Uani 1 1 d .
C9 C 0.9049(3) 0.3403(3) 0.0926(7) 0.0291(14) Uani 1 1 d .
C10 C 0.8448(3) 0.3274(3) 0.0956(7) 0.0314(15) Uani 1 1 d .
H10A H 0.8322 0.2883 0.1329 0.038 Uiso 1 1 calc R
C11 C 0.8018(3) 0.3713(4) 0.0444(8) 0.0344(15) Uani 1 1 d .
C12 C 0.8190(3) 0.4296(4) -0.0121(8) 0.0436(19) Uani 1 1 d .
H12A H 0.7903 0.4594 -0.0462 0.052 Uiso 1 1 calc R
C13 C 0.8796(4) 0.4424(4) -0.0164(8) 0.0398(17) Uani 1 1 d .
C14 C 0.9223(3) 0.4004(4) 0.0343(8) 0.0381(17) Uani 1 1 d .
H14A H 0.9631 0.4109 0.0309 0.046 Uiso 1 1 calc R
C15 C 0.7375(4) 0.3562(5) 0.0456(11) 0.058(2) Uani 1 1 d .
C16 C 0.8986(4) 0.5054(5) -0.0691(12) 0.057(3) Uani 1 1 d .
F1 F 0.8559(3) -0.0182(3) 0.7252(8) 0.101(3) Uani 1 1 d .
F2 F 0.9425(3) -0.0200(3) 0.6441(7) 0.0763(18) Uani 1 1 d .
F3 F 0.9221(3) 0.0444(3) 0.8064(6) 0.0793(19) Uani 1 1 d .
F4 F 0.7125(3) 0.1019(5) 0.3736(9) 0.116(3) Uani 1 1 d .
F5 F 0.7329(3) 0.2002(4) 0.3707(10) 0.114(3) Uani 1 1 d .
F6 F 0.7125(3) 0.1575(5) 0.5528(8) 0.105(3) Uani 1 1 d .
F7 F 0.7237(3) 0.3096(5) 0.1249(11) 0.123(4) Uani 1 1 d .
F8 F 0.7158(3) 0.3342(5) -0.0704(9) 0.119(3) Uani 1 1 d .
F9 F 0.7035(3) 0.4035(4) 0.0746(11) 0.116(3) Uani 1 1 d .
F11 F 0.8587(3) 0.5355(3) -0.1466(8) 0.090(2) Uani 1 1 d .
F12 F 0.9161(4) 0.5470(3) 0.0282(8) 0.094(2) Uani 1 1 d .
F13 F 0.9465(3) 0.4999(3) -0.1437(10) 0.102(3) Uani 1 1 d .
O1S O 1.0000 0.2108(7) -0.2500 0.109(4) Uiso 1 2 d SD
C1S C 1.0381(9) 0.2651(8) -0.264(2) 0.020(5) Uiso 0.25 1 d PD
C2S C 1.0000 0.3281(9) -0.2500 0.090(6) Uiso 1 2 d SD
C3S C 0.9346(10) 0.3075(13) -0.238(5) 0.071(12) Uiso 0.25 1 d PD
C4S C 0.9356(8) 0.2336(12) -0.248(3) 0.030(6) Uiso 0.25 1 d PD

loop_
_atom_site_aniso_label
_atom_site_aniso_U_11
_atom_site_aniso_U_22
_atom_site_aniso_U_33
_atom_site_aniso_U_23
_atom_site_aniso_U_13
_atom_site_aniso_U_12
Tl1 0.03173(17) 0.03359(17) 0.03576(18) -0.00615(10) 0.00232(12) 0.00263(10)
Tl2 0.02942(17) 0.03446(18) 0.03550(18) -0.00417(10) -0.00327(12) -0.00463(10)
O1 0.030(3) 0.036(3) 0.032(3) 0.010(2) 0.009(2) 0.002(2)
O2 0.029(3) 0.034(3) 0.034(3) 0.005(2) -0.011(2) 0.003(2)
C1 0.033(4) 0.028(3) 0.032(4) 0.005(3) 0.001(3) 0.001(3)
C2 0.039(4) 0.031(4) 0.034(4) 0.004(3) 0.000(3) 0.003(3)
C3 0.048(4) 0.030(4) 0.039(4) 0.003(3) 0.000(3) -0.009(3)
C4 0.037(4) 0.048(5) 0.045(5) 0.002(4) 0.007(3) -0.008(3)
C5 0.037(4) 0.056(5) 0.037(4) 0.001(4) 0.007(3) -0.006(4)
C6 0.031(4) 0.038(4) 0.035(4) 0.006(3) -0.007(3) -0.002(3)
C7 0.073(7) 0.041(5) 0.058(6) 0.011(4) 0.009(5) -0.004(5)
C8 0.037(5) 0.088(8) 0.079(8) 0.012(6) 0.006(5) -0.011(5)
C9 0.035(4) 0.021(3) 0.030(4) -0.001(3) -0.006(3) -0.002(3)
C10 0.031(4) 0.033(4) 0.030(4) 0.006(3) -0.002(3) -0.002(3)
C11 0.029(4) 0.034(4) 0.040(4) 0.000(3) -0.005(3) 0.002(3)
C12 0.036(4) 0.037(4) 0.056(5) 0.004(4) -0.012(4) 0.011(3)
C13 0.040(4) 0.032(4) 0.047(5) 0.007(3) -0.002(3) 0.002(3)
C14 0.029(4) 0.032(4) 0.052(5) 0.008(3) -0.005(3) -0.005(3)
C15 0.030(4) 0.060(6) 0.082(7) -0.001(5) -0.009(4) 0.003(4)
C16 0.046(5) 0.046(5) 0.080(7) 0.025(5) 0.000(5) 0.003(4)
F1 0.102(6) 0.083(5) 0.117(6) 0.065(5) -0.003(4) -0.033(4)
F2 0.098(5) 0.042(3) 0.090(5) 0.015(3) 0.007(4) 0.018(3)
F3 0.127(6) 0.069(4) 0.041(3) 0.020(3) -0.016(3) 0.010(4)
F4 0.053(4) 0.160(9) 0.132(7) -0.027(6) -0.024(4) -0.020(5)
F5 0.043(4) 0.130(7) 0.168(8) 0.076(6) -0.005(4) 0.013(4)
F6 0.041(4) 0.170(8) 0.106(6) 0.016(5) 0.026(4) 0.020(4)
F7 0.039(4) 0.152(8) 0.177(9) 0.088(7) -0.001(5) -0.017(4)
F8 0.047(4) 0.204(10) 0.105(6) -0.037(6) -0.021(4) -0.040(5)
F9 0.038(3) 0.096(6) 0.215(9) -0.031(6) 0.017(5) 0.005(4)
F11 0.081(5) 0.063(4) 0.123(6) 0.051(4) -0.016(4) 0.005(3)
F12 0.142(7) 0.037(3) 0.103(5) 0.011(3) 0.004(5) -0.023(4)
F13 0.093(5) 0.058(4) 0.160(8) 0.046(5) 0.042(5) 0.004(4)

loop_
_atom_type_symbol
_atom_type_description
_atom_type_scat_dispersion_real
_atom_type_scat_dispersion_imag
_atom_type_scat_source
C C 0.0033 0.0016 'International Tables Vol C Tables 4.2.6.8 and 6.1.1.4'
H H 0.0000 0.0000 'International Tables Vol C Tables 4.2.6.8 and 6.1.1.4'
O O 0.0106 0.0060 'International Tables Vol C Tables 4.2.6.8 and 6.1.1.4'
F F 0.0171 0.0103 'International Tables Vol C Tables 4.2.6.8 and 6.1.1.4'
Tl Tl -2.8358 9.6688 'International Tables Vol C Tables 4.2.6.8 and 6.1.1.4'

loop_
_geom_angle_atom_site_label_1
_geom_angle_atom_site_label_2
_geom_angle_atom_site_label_3
_geom_angle
_geom_angle_site_symmetry_1
_geom_angle_site_symmetry_3
O2 Tl1 O2 74.60(17) 2_755 .
O2 Tl1 O1 80.38(16) 2_755 .
O2 Tl1 O1 76.44(16) . .
O1 Tl2 O1 73.86(17) . 2_755
O1 Tl2 O2 76.64(15) . .
O1 Tl2 O2 80.30(15) 2_755 .
C1 O1 Tl2 112.5(5) . .
C1 O1 Tl2 125.5(4) . 2_755
Tl2 O1 Tl2 105.80(17) . 2_755
C1 O1 Tl1 110.6(4) . .
Tl2 O1 Tl1 103.07(16) . .
Tl2 O1 Tl1 96.24(17) 2_755 .
C9 O2 Tl1 124.8(4) . 2_755
C9 O2 Tl1 105.9(4) . .
Tl1 O2 Tl1 105.16(17) 2_755 .
C9 O2 Tl2 120.5(4) . .
Tl1 O2 Tl2 95.63(16) 2_755 .
Tl1 O2 Tl2 101.95(17) . .
O1 C1 C2 124.1(7) . .
O1 C1 C6 119.2(6) . .
C2 C1 C6 116.7(7) . .
C3 C2 C1 121.9(7) . .
C2 C3 C4 121.1(7) . .
C2 C3 C7 118.3(8) . .
C4 C3 C7 120.6(7) . .
C5 C4 C3 118.6(7) . .
C4 C5 C6 121.8(8) . .
C4 C5 C8 119.9(8) . .
C6 C5 C8 118.3(8) . .
C5 C6 C1 120.0(7) . .
F1 C7 F2 107.6(8) . .
F1 C7 F3 104.6(8) . .
F2 C7 F3 108.0(9) . .
F1 C7 C3 112.3(9) . .
F2 C7 C3 111.6(8) . .
F3 C7 C3 112.3(8) . .
F5 C8 F6 104.3(11) . .
F5 C8 F4 105.4(11) . .
F6 C8 F4 103.7(9) . .
F5 C8 C5 116.1(8) . .
F6 C8 C5 114.5(10) . .
F4 C8 C5 111.6(10) . .
O2 C9 C10 122.1(6) . .
O2 C9 C14 120.2(6) . .
C10 C9 C14 117.7(6) . .
C9 C10 C11 121.5(7) . .
C12 C11 C10 120.6(7) . .
C12 C11 C15 118.5(7) . .
C10 C11 C15 120.8(7) . .
C13 C12 C11 118.0(7) . .
C14 C13 C12 122.2(7) . .
C14 C13 C16 118.9(7) . .
C12 C13 C16 118.7(7) . .
C13 C14 C9 120.0(7) . .
F9 C15 F7 106.4(10) . .
F9 C15 F8 105.3(9) . .
F7 C15 F8 99.7(10) . .
F9 C15 C11 115.4(9) . .
F7 C15 C11 115.3(8) . .
F8 C15 C11 113.1(9) . .
F11 C16 F12 105.8(9) . .
F11 C16 F13 105.8(9) . .
F12 C16 F13 103.3(9) . .
F11 C16 C13 115.2(8) . .
F12 C16 C13 114.1(9) . .
F13 C16 C13 111.5(8) . .
C1S O1S C1S 75.2(17) 2_754 .
C1S O1S C4S 109.0(16) 2_754 2_754
C1S O1S C4S 34.7(11) . 2_754
C1S O1S C4S 34.7(11) 2_754 .
C1S O1S C4S 109.0(16) . .
C4S O1S C4S 144(2) 2_754 .
C4S C1S C3S 104(2) 2_754 2_754
C4S C1S O1S 78.4(15) 2_754 .
C3S C1S O1S 173(3) 2_754 .
C4S C1S C2S 165(3) 2_754 .
C3S C1S C2S 67.8(13) 2_754 .
O1S C1S C2S 108.8(15) . .
C4S C1S C1S 129.1(18) 2_754 2_754
C3S C1S C1S 123.9(14) 2_754 2_754
O1S C1S C1S 52.4(9) . 2_754
C2S C1S C1S 56.5(8) . 2_754
C3S C2S C3S 148(3) . 2_754
C3S C2S C1S 107.2(17) . .
C3S C2S C1S 40.4(13) 2_754 .
C3S C2S C1S 40.4(13) . 2_754
C3S C2S C1S 107.2(17) 2_754 2_754
C1S C2S C1S 67.1(16) . 2_754
C1S C3S C2S 71.8(16) 2_754 .
C1S C3S C4S 33.8(14) 2_754 .
C2S C3S C4S 105(2) . .
C1S C4S O1S 66.9(15) 2_754 .
C1S C4S C3S 42.6(18) 2_754 .
O1S C4S C3S 109.3(19) . .

loop_
_geom_bond_atom_site_label_1
_geom_bond_atom_site_label_2
_geom_bond_distance
_geom_bond_site_symmetry_2
Tl1 O2 2.572(5) 2_755
Tl1 O2 2.583(5) .
Tl1 O1 2.610(5) .
Tl2 O1 2.557(5) .
Tl2 O1 2.562(5) 2_755
Tl2 O2 2.624(5) .
O1 C1 1.321(8) .
O1 Tl2 2.562(5) 2_755
O2 C9 1.326(8) .
O2 Tl1 2.572(5) 2_755
C1 C2 1.408(10) .
C1 C6 1.424(10) .
C2 C3 1.364(10) .
C3 C4 1.403(11) .
C3 C7 1.514(12) .
C4 C5 1.362(12) .
C5 C6 1.403(10) .
C5 C8 1.473(13) .
C7 F1 1.323(11) .
C7 F2 1.318(11) .
C7 F3 1.328(12) .
C8 F5 1.286(13) .
C8 F6 1.319(13) .
C8 F4 1.347(14) .
C9 C10 1.373(10) .
C9 C14 1.436(10) .
C10 C11 1.400(10) .
C11 C12 1.395(11) .
C11 C15 1.474(11) .
C12 C13 1.383(11) .
C13 C14 1.371(10) .
C13 C16 1.478(11) .
C15 F9 1.283(12) .
C15 F7 1.288(12) .
C15 F8 1.292(12) .
C16 F11 1.300(11) .
C16 F12 1.328(13) .
C16 F13 1.331(11) .
O1S C1S 1.425(16) 2_754
O1S C1S 1.425(16) .
O1S C4S 1.517(16) 2_754
O1S C4S 1.517(16) .
C1S C4S 0.88(3) 2_754
C1S C3S 1.07(3) 2_754
C1S C2S 1.574(17) .
C1S C1S 1.74(4) 2_754
C2S C3S 1.534(19) .
C2S C3S 1.534(19) 2_754
C2S C1S 1.574(17) 2_754
C3S C1S 1.07(3) 2_754
C3S C4S 1.541(19) .
C4S C1S 0.88(3) 2_754
